data_7208973
loop_
_publ_author_name
'Ma, Li'
'Yu, Naiqian'
'Chen, Susu'
'Deng, Hong'

_publ_section_title
;
 Construction of diverse CdII/ZnII coordination polymers based on
 5-(quinolyl)tetrazolate generated via in situ hydrothermal synthesis
;
_journal_issue 7
_journal_name_full CrystEngComm
_journal_page_first 1352
_journal_paper_doi 10.1039/c2ce26323h
_journal_volume 15
_journal_year 2013
_chemical_formula_moiety 'C19 H4 Cd2 N5 O8, 1.67(H2 O)'
_chemical_formula_sum 'C19 H7.34 Cd2 N5 O9.67'
_chemical_formula_weight 685.17
_chemical_name_systematic
;
?
;
_space_group_IT_number 2
_symmetry_cell_setting triclinic
_symmetry_space_group_name_Hall '-P 1'
_symmetry_space_group_name_H-M 'P -1'
_atom_sites_solution_hydrogens geom
_atom_sites_solution_primary direct
_atom_sites_solution_secondary difmap
_audit_creation_method SHELXL-97
_cell_angle_alpha 102.7390(10)
_cell_angle_beta 107.2230(10)
_cell_angle_gamma 90.8240(10)
_cell_formula_units_Z 2
_cell_length_a 10.0822(11)
_cell_length_b 10.2910(12)
_cell_length_c 11.6096(13)
_cell_measurement_reflns_used 4206
_cell_measurement_temperature 296(2)
_cell_measurement_theta_max 25.200
_cell_measurement_theta_min 2.04
_cell_volume 1118.1(2)
_computing_cell_refinement 'Apex2 (Bruker, 2005)'
_computing_data_collection 'Apex2 (Bruker, 2005)'
_computing_data_reduction 'Apex2 (Bruker, 2005)'
_computing_molecular_graphics 'SHELXTL 6.12'
_computing_publication_material 'SHELXTL 6.12'
_computing_structure_refinement 'SHELXTL 6.12'
_computing_structure_solution 'SHELXTL 6.12 (Bruker, 2000-2003)'
_diffrn_ambient_temperature 296(2)
_diffrn_measured_fraction_theta_full 0.980
_diffrn_measured_fraction_theta_max 0.980
_diffrn_measurement_device_type 'Bruker AXS SMART APEX CCD diffractometer'
_diffrn_measurement_method '\w scans'
_diffrn_radiation_monochromator graphite
_diffrn_radiation_source 'fine-focus sealed tube'
_diffrn_radiation_type MoK\a
_diffrn_radiation_wavelength 0.71073
_diffrn_reflns_av_R_equivalents 0.0172
_diffrn_reflns_av_sigmaI/netI 0.0315
_diffrn_reflns_limit_h_max 12
_diffrn_reflns_limit_h_min -9
_diffrn_reflns_limit_k_max 12
_diffrn_reflns_limit_k_min -9
_diffrn_reflns_limit_l_max 11
_diffrn_reflns_limit_l_min -13
_diffrn_reflns_number 5756
_diffrn_reflns_theta_full 25.20
_diffrn_reflns_theta_max 25.20
_diffrn_reflns_theta_min 2.04
_exptl_absorpt_coefficient_mu 1.968
_exptl_absorpt_correction_T_max 0.569
_exptl_absorpt_correction_T_min 0.553
_exptl_absorpt_correction_type multi-scan
_exptl_absorpt_process_details 'Apex2 (Bruker, 2005)'
_exptl_crystal_colour colorless
_exptl_crystal_density_diffrn 2.035
_exptl_crystal_density_method 'not measured'
_exptl_crystal_description block
_exptl_crystal_F_000 659.1
_exptl_crystal_size_max 0.31
_exptl_crystal_size_mid 0.30
_exptl_crystal_size_min 0.29
_refine_diff_density_max 0.852
_refine_diff_density_min -0.659
_refine_diff_density_rms 0.130
_refine_ls_extinction_method none
_refine_ls_goodness_of_fit_ref 1.081
_refine_ls_hydrogen_treatment constr
_refine_ls_matrix_type full
_refine_ls_number_parameters 313
_refine_ls_number_reflns 4033
_refine_ls_number_restraints 0
_refine_ls_restrained_S_all 1.081
_refine_ls_R_factor_all 0.0340
_refine_ls_R_factor_gt 0.0306
_refine_ls_shift/su_max 0.001
_refine_ls_shift/su_mean 0.000
_refine_ls_structure_factor_coef Fsqd
_refine_ls_weighting_details 'calc w=1/[\s^2^(Fo^2^)+(0.0505P)^2^+1.5420P] where P=(Fo^2^+2Fc^2^)/3'
_refine_ls_weighting_scheme calc
_refine_ls_wR_factor_gt 0.0871
_refine_ls_wR_factor_ref 0.0898
_reflns_number_gt 3571
_reflns_number_total 3951
_reflns_threshold_expression >2sigma(I)
_cod_data_source_file c2ce26323h.txt
_cod_data_source_block 5
_cod_database_code 7208973

loop_
_symmetry_equiv_pos_as_xyz
'x, y, z'
'-x, -y, -z'

loop_
_atom_site_label
_atom_site_type_symbol
_atom_site_fract_x
_atom_site_fract_y
_atom_site_fract_z
_atom_site_U_iso_or_equiv
_atom_site_adp_type
_atom_site_occupancy
_atom_site_symmetry_multiplicity
_atom_site_calc_flag
_atom_site_refinement_flags
C1 C 0.6555(4) 0.2864(4) 0.5013(4) 0.0261(9) Uani 1 1 d .
C2 C 0.5904(4) 0.2511(4) 0.5880(4) 0.0257(8) Uani 1 1 d .
C3 C 0.5072(5) 0.3456(4) 0.6354(4) 0.0300(9) Uani 1 1 d .
C4 C 0.4502(4) 0.2064(4) 0.7498(4) 0.0264(9) Uani 1 1 d .
C5 C 0.3783(5) 0.1846(5) 0.8328(4) 0.0374(11) Uani 1 1 d .
C6 C 0.3854(5) 0.0658(5) 0.8685(4) 0.0419(12) Uani 1 1 d .
C7 C 0.4628(6) -0.0356(5) 0.8232(5) 0.0458(12) Uani 1 1 d .
C8 C 0.5340(5) -0.0168(5) 0.7435(4) 0.0376(11) Uani 1 1 d .
C9 C 0.5290(4) 0.1071(4) 0.7053(4) 0.0267(9) Uani 1 1 d .
C10 C 0.6014(4) 0.1315(4) 0.6239(4) 0.0280(9) Uani 1 1 d .
C11 C 0.7650(4) 0.3498(4) 0.0330(4) 0.0271(9) Uani 1 1 d .
C12 C 0.8367(4) 0.3034(4) -0.0629(3) 0.0219(8) Uani 1 1 d .
C13 C 0.8717(4) 0.1727(4) -0.0890(4) 0.0243(8) Uani 1 1 d .
C14 C 0.9469(4) 0.1348(4) -0.1725(4) 0.0239(8) Uani 1 1 d .
C15 C 0.9834(4) -0.0071(4) -0.2044(4) 0.0284(9) Uani 1 1 d .
C16 C 0.9890(4) 0.2285(4) -0.2279(4) 0.0242(8) Uani 1 1 d .
C17 C 0.9528(4) 0.3588(4) -0.2031(4) 0.0222(8) Uani 1 1 d .
C18 C 1.0044(4) 0.4612(4) -0.2579(4) 0.0254(9) Uani 1 1 d .
C19 C 0.8750(4) 0.3968(4) -0.1216(3) 0.0217(8) Uani 1 1 d .
Cd1 Cd 0.66157(3) 0.49035(3) 0.21613(3) 0.02620(11) Uani 1 1 d .
Cd2 Cd 1.05196(3) -0.25632(3) -0.28539(3) 0.02407(11) Uani 1 1 d .
N1 N 0.6099(4) 0.3781(4) 0.4381(3) 0.0329(8) Uani 1 1 d .
N2 N 0.6934(4) 0.3794(4) 0.3684(3) 0.0289(8) Uani 1 1 d .
N3 N 0.7861(4) 0.2920(4) 0.3894(3) 0.0294(8) Uani 1 1 d .
N4 N 0.7656(4) 0.2310(4) 0.4736(3) 0.0317(8) Uani 1 1 d .
N5 N 0.4399(4) 0.3253(4) 0.7127(3) 0.0287(8) Uani 1 1 d .
O1 O 0.7631(3) 0.2812(3) 0.1099(3) 0.0305(7) Uani 1 1 d .
O2 O 0.7119(3) 0.4611(3) 0.0370(3) 0.0327(7) Uani 1 1 d .
O3 O 0.9301(4) -0.0974(3) -0.1715(3) 0.0450(9) Uani 1 1 d .
O4 O 1.0681(3) -0.0322(3) -0.2655(3) 0.0403(8) Uani 1 1 d .
O5 O 1.1001(3) 0.4347(3) -0.3065(3) 0.0325(7) Uani 1 1 d .
O6 O 0.95149(17) 0.57170(17) -0.24744(16) 0.0370(7) Uani 1 1 d .
O1W O 0.44228(17) 0.39011(17) 0.11698(16) 0.0474(9) Uani 1 1 d R
H1B H 0.3893 0.4325 0.0698 0.071 Uiso 1 1 d R
H1A H 0.3895 0.3464 0.1424 0.071 Uiso 1 1 d R
O2W O 0.87508(17) -0.28103(17) -0.46956(16) 0.0443(8) Uani 1 1 d R
H2B H 0.8603 -0.2064 -0.4886 0.066 Uiso 1 1 d R
H2A H 0.8999 -0.3288 -0.5280 0.066 Uiso 1 1 d R
O3W O 0.83937(17) 0.95511(17) 0.45929(16) 0.0667(12) Uani 1 1 d R
H3A H 0.8826 1.0319 0.4932 0.100 Uiso 1 1 d R
H3B H 0.7597 0.9621 0.4703 0.100 Uiso 1 1 d R
O4W O 0.29466(17) 0.29052(17) 0.23832(16) 0.081(2) Uani 0.67 1 d PR
H4A H 0.2459 0.2775 0.1626 0.122 Uiso 0.67 1 d PR
H4B H 0.2819 0.3695 0.2719 0.122 Uiso 0.67 1 d PR

loop_
_atom_site_aniso_label
_atom_site_aniso_U_11
_atom_site_aniso_U_22
_atom_site_aniso_U_33
_atom_site_aniso_U_23
_atom_site_aniso_U_13
_atom_site_aniso_U_12
C1 0.030(2) 0.026(2) 0.028(2) 0.0079(17) 0.0170(17) 0.0097(17)
C2 0.030(2) 0.026(2) 0.025(2) 0.0075(16) 0.0147(17) 0.0054(17)
C3 0.037(2) 0.030(2) 0.034(2) 0.0120(18) 0.0234(19) 0.0112(19)
C4 0.027(2) 0.030(2) 0.025(2) 0.0079(17) 0.0102(16) -0.0009(17)
C5 0.036(2) 0.047(3) 0.035(2) 0.015(2) 0.016(2) -0.002(2)
C6 0.046(3) 0.051(3) 0.032(2) 0.018(2) 0.012(2) -0.007(2)
C7 0.057(3) 0.040(3) 0.042(3) 0.018(2) 0.010(2) -0.006(2)
C8 0.046(3) 0.031(2) 0.040(3) 0.015(2) 0.014(2) 0.000(2)
C9 0.029(2) 0.024(2) 0.027(2) 0.0072(16) 0.0080(17) 0.0011(17)
C10 0.034(2) 0.026(2) 0.028(2) 0.0091(17) 0.0135(18) 0.0081(18)
C11 0.027(2) 0.033(2) 0.024(2) 0.0076(17) 0.0125(17) 0.0020(18)
C12 0.026(2) 0.0212(19) 0.0217(19) 0.0052(15) 0.0113(15) 0.0034(16)
C13 0.027(2) 0.024(2) 0.026(2) 0.0093(16) 0.0130(16) 0.0045(16)
C14 0.028(2) 0.018(2) 0.027(2) 0.0035(15) 0.0122(16) 0.0034(16)
C15 0.032(2) 0.022(2) 0.030(2) 0.0057(17) 0.0078(18) 0.0071(17)
C16 0.028(2) 0.021(2) 0.025(2) 0.0032(16) 0.0125(16) 0.0019(16)
C17 0.025(2) 0.0181(19) 0.028(2) 0.0061(15) 0.0129(16) 0.0016(15)
C18 0.030(2) 0.024(2) 0.025(2) 0.0058(16) 0.0124(17) -0.0015(17)
C19 0.025(2) 0.0202(19) 0.0208(19) 0.0035(15) 0.0100(16) 0.0027(16)
Cd1 0.03022(18) 0.03058(19) 0.02788(18) 0.01206(13) 0.01978(13) 0.01163(13)
Cd2 0.03112(18) 0.01846(17) 0.03193(18) 0.00993(12) 0.02038(13) 0.00786(12)
N1 0.039(2) 0.038(2) 0.039(2) 0.0208(17) 0.0276(17) 0.0186(17)
N2 0.0339(19) 0.0320(19) 0.0339(19) 0.0169(15) 0.0227(16) 0.0139(16)
N3 0.0334(19) 0.035(2) 0.0319(19) 0.0138(16) 0.0228(16) 0.0132(16)
N4 0.041(2) 0.036(2) 0.034(2) 0.0193(16) 0.0251(17) 0.0172(17)
N5 0.0352(19) 0.0296(19) 0.0311(19) 0.0124(15) 0.0207(16) 0.0096(16)
O1 0.0356(16) 0.0357(17) 0.0288(15) 0.0133(13) 0.0185(13) 0.0051(13)
O2 0.0449(18) 0.0322(17) 0.0312(16) 0.0093(13) 0.0250(14) 0.0156(14)
O3 0.070(2) 0.0207(16) 0.061(2) 0.0154(15) 0.041(2) 0.0081(16)
O4 0.050(2) 0.0230(16) 0.062(2) 0.0089(14) 0.0384(18) 0.0112(14)
O5 0.0356(16) 0.0341(17) 0.0334(16) 0.0035(13) 0.0224(13) -0.0043(13)
O6 0.0431(18) 0.0255(16) 0.057(2) 0.0182(14) 0.0302(16) 0.0100(14)
O1W 0.0336(18) 0.048(2) 0.058(2) 0.0142(17) 0.0098(16) 0.0049(15)
O2W 0.0442(19) 0.050(2) 0.0353(18) 0.0031(15) 0.0115(15) 0.0097(16)
O3W 0.071(3) 0.050(2) 0.081(3) 0.016(2) 0.027(2) 0.017(2)
O4W 0.050(4) 0.051(4) 0.183(8) 0.052(4) 0.076(5) 0.017(3)

loop_
_atom_type_symbol
_atom_type_description
_atom_type_scat_dispersion_real
_atom_type_scat_dispersion_imag
_atom_type_scat_source
C C 0.0033 0.0016 'International Tables Vol C Tables 4.2.6.8 and 6.1.1.4'
H H 0.0000 0.0000 'International Tables Vol C Tables 4.2.6.8 and 6.1.1.4'
Cd Cd -0.8075 1.2024 'International Tables Vol C Tables 4.2.6.8 and 6.1.1.4'
N N 0.0061 0.0033 'International Tables Vol C Tables 4.2.6.8 and 6.1.1.4'
O O 0.0106 0.0060 'International Tables Vol C Tables 4.2.6.8 and 6.1.1.4'

loop_
_geom_angle_atom_site_label_1
_geom_angle_atom_site_label_2
_geom_angle_atom_site_label_3
_geom_angle
_geom_angle_site_symmetry_1
_geom_angle_site_symmetry_3
N1 C1 N4 111.7(4) . .
N1 C1 C2 122.8(3) . .
N4 C1 C2 125.5(4) . .
C10 C2 C3 118.5(4) . .
C10 C2 C1 124.4(4) . .
C3 C2 C1 117.1(4) . .
N5 C3 C2 123.4(4) . .
N5 C4 C9 121.0(4) . .
N5 C4 C5 118.9(4) . .
C9 C4 C5 120.1(4) . .
C6 C5 C4 119.5(5) . .
C5 C6 C7 120.9(4) . .
C8 C7 C6 120.7(4) . .
C7 C8 C9 119.5(4) . .
C4 C9 C10 119.2(4) . .
C4 C9 C8 119.2(4) . .
C10 C9 C8 121.6(4) . .
C2 C10 C9 119.1(4) . .
O1 C11 O2 121.7(4) . .
O1 C11 C12 120.0(4) . .
O2 C11 C12 118.3(3) . .
C13 C12 C19 120.2(3) . .
C13 C12 C11 121.0(3) . .
C19 C12 C11 118.7(3) . .
C12 C13 C14 119.7(4) . .
C13 C14 C16 120.2(4) . .
C13 C14 C15 120.7(4) . .
C16 C14 C15 119.1(4) . .
O3 C15 O4 121.1(4) . .
O3 C15 C14 120.7(4) . .
O4 C15 C14 118.2(4) . .
C17 C16 C14 120.2(4) . .
C16 C17 C19 119.9(4) . .
C16 C17 C18 120.0(3) . .
C19 C17 C18 120.0(3) . .
O5 C18 O6 124.0(4) . .
O5 C18 C17 119.2(4) . .
O6 C18 C17 116.8(3) . .
C17 C19 C12 119.7(3) . .
O2 Cd1 N2 135.88(11) . .
O2 Cd1 O1W 91.78(9) . .
N2 Cd1 O1W 92.44(11) . .
O2 Cd1 N5 121.33(11) . 2_666
N2 Cd1 N5 102.75(12) . 2_666
O1W Cd1 N5 87.10(10) . 2_666
O2 Cd1 O5 83.95(11) . 2_765
N2 Cd1 O5 85.85(12) . 2_765
O1W Cd1 O5 171.82(8) . 2_765
N5 Cd1 O5 101.08(12) 2_666 2_765
O2 Cd1 O1 53.38(10) . .
N2 Cd1 O1 82.75(11) . .
O1W Cd1 O1 89.63(8) . .
N5 Cd1 O1 173.71(11) 2_666 .
O5 Cd1 O1 82.22(10) 2_765 .
O6 Cd2 O4 146.66(9) 1_545 .
O6 Cd2 N3 119.63(10) 1_545 2_755
O4 Cd2 N3 93.70(12) . 2_755
O6 Cd2 O2W 89.47(6) 1_545 .
O4 Cd2 O2W 89.84(10) . .
N3 Cd2 O2W 90.91(10) 2_755 .
O6 Cd2 O1 82.47(9) 1_545 2_755
O4 Cd2 O1 102.03(12) . 2_755
N3 Cd2 O1 85.03(11) 2_755 2_755
O2W Cd2 O1 167.66(8) . 2_755
O6 Cd2 O3 91.71(9) 1_545 .
O4 Cd2 O3 55.03(11) . .
N3 Cd2 O3 148.50(12) 2_755 .
O2W Cd2 O3 92.53(10) . .
O1 Cd2 O3 97.01(12) 2_755 .
C1 N1 N2 104.8(3) . .
N3 N2 N1 109.7(3) . .
N3 N2 Cd1 124.5(2) . .
N1 N2 Cd1 125.3(3) . .
N2 N3 N4 109.6(3) . .
N2 N3 Cd2 121.7(3) . 2_755
N4 N3 Cd2 128.6(3) . 2_755
N3 N4 C1 104.2(3) . .
C3 N5 C4 118.9(3) . .
C3 N5 Cd1 112.5(3) . 2_666
C4 N5 Cd1 128.2(3) . 2_666
C11 O1 Cd2 128.5(3) . 2_755
C11 O1 Cd1 83.7(2) . .
Cd2 O1 Cd1 98.95(10) 2_755 .
C11 O2 Cd1 100.8(2) . .
C15 O3 Cd2 87.7(3) . .
C15 O4 Cd2 96.0(3) . .
C18 O5 Cd1 126.7(3) . 2_765
C18 O6 Cd2 119.5(2) . 1_565
Cd1 O1W H1B 115.0 . .
Cd1 O1W H1A 130.2 . .
H1B O1W H1A 105.9 . .
Cd2 O2W H2B 111.0 . .
Cd2 O2W H2A 109.4 . .
H2B O2W H2A 105.4 . .
H3A O3W H3B 104.9 . .
H4A O4W H4B 105.2 . .

loop_
_geom_bond_atom_site_label_1
_geom_bond_atom_site_label_2
_geom_bond_distance
_geom_bond_site_symmetry_2
C1 N1 1.326(5) .
C1 N4 1.345(5) .
C1 C2 1.457(5) .
C2 C10 1.380(6) .
C2 C3 1.419(6) .
C3 N5 1.323(5) .
C4 N5 1.380(5) .
C4 C9 1.406(6) .
C4 C5 1.418(6) .
C5 C6 1.372(7) .
C6 C7 1.414(8) .
C7 C8 1.370(7) .
C8 C9 1.436(6) .
C9 C10 1.413(6) .
C11 O1 1.259(5) .
C11 O2 1.269(5) .
C11 C12 1.497(5) .
C12 C13 1.387(5) .
C12 C19 1.404(5) .
C13 C14 1.394(5) .
C14 C16 1.395(6) .
C14 C15 1.505(5) .
C15 O3 1.249(5) .
C15 O4 1.259(5) .
C16 C17 1.386(5) .
C17 C19 1.396(5) .
C17 C18 1.503(5) .
C18 O5 1.259(5) .
C18 O6 1.260(4) .
Cd1 O2 2.242(3) .
Cd1 N2 2.257(3) .
Cd1 O1W 2.2761(17) .
Cd1 N5 2.279(3) 2_666
Cd1 O5 2.360(3) 2_765
Cd1 O1 2.616(3) .
Cd2 O6 2.2156(18) 1_545
Cd2 O4 2.265(3) .
Cd2 N3 2.291(3) 2_755
Cd2 O2W 2.3034(18) .
Cd2 O1 2.385(3) 2_755
Cd2 O3 2.449(3) .
N1 N2 1.332(5) .
N2 N3 1.314(5) .
N3 N4 1.334(5) .
N3 Cd2 2.291(3) 2_755
N5 Cd1 2.279(3) 2_666
O1 Cd2 2.385(3) 2_755
O5 Cd1 2.360(3) 2_765
O6 Cd2 2.2156(18) 1_565
O1W H1B 0.8448 .
O1W H1A 0.8471 .
O2W H2B 0.8483 .
O2W H2A 0.8496 .
O3W H3A 0.8490 .
O3W H3B 0.8515 .
O4W H4A 0.8504 .
O4W H4B 0.8493 .
